data_7135720
loop_
_publ_author_name
'Zhu, Tiantian'
'Zhang, Qiang'
'Li, Xianling'
'Liang, Taoyuan'
'Zhao, Shuangliang'
'Zhang, Zhuan'

_publ_section_title
;
 Catalyst-controlled regio- and chemodivergent C-H functionalization of
 imidazopyridines with TIPS-protected terminal alkynes.
;
_journal_issue 34
_journal_name_full 'Chemical communications (Cambridge, England)'
_journal_page_first 8752
_journal_page_last 8755
_journal_paper_doi 10.1039/d6cc01180b
_journal_volume 62
_journal_year 2026
_chemical_formula_moiety 'C24 H29 F N2 Si'
_chemical_formula_sum 'C24 H29 F N2 Si'
_chemical_formula_weight 392.58
_space_group_crystal_system monoclinic
_space_group_IT_number 14
_space_group_name_Hall '-P 2ybc'
_space_group_name_H-M_alt 'P 1 21/c 1'
_atom_sites_solution_hydrogens geom
_atom_sites_solution_primary dual
_audit_creation_date 2025-12-19
_audit_creation_method
;
Olex2 1.5
(compiled 2025.07.13 svn.rb7424aed for OlexSys, GUI svn.r7314)
;
_audit_update_record
;
2026-01-13 deposited with the CCDC.	2026-04-09 downloaded from the CCDC.
;
_cell_angle_alpha 90
_cell_angle_beta 96.322(6)
_cell_angle_gamma 90
_cell_formula_units_Z 4
_cell_length_a 12.7706(8)
_cell_length_b 14.9937(10)
_cell_length_c 12.2093(8)
_cell_measurement_reflns_used 2204
_cell_measurement_temperature 100
_cell_measurement_theta_max 68.9340
_cell_measurement_theta_min 4.5100
_cell_volume 2323.6(3)
_computing_cell_refinement 'CrysAlisPro 1.171.42.99a (Rigaku OD, 2023)'
_computing_data_collection 'CrysAlisPro 1.171.42.99a (Rigaku OD, 2023)'
_computing_data_reduction 'CrysAlisPro 1.171.42.99a (Rigaku OD, 2023)'
_computing_molecular_graphics 'Olex2 1.5 (Dolomanov et al., 2009)'
_computing_publication_material 'Olex2 1.5 (Dolomanov et al., 2009)'
_computing_structure_refinement 'SHELXL 2019/3 (Sheldrick, 2015)'
_computing_structure_solution 'SHELXT 2018/2 (Sheldrick, 2018)'
_diffrn_ambient_temperature 100
_diffrn_detector 'CCD plate'
_diffrn_detector_area_resol_mean 8.0606
_diffrn_detector_type Eos
_diffrn_measured_fraction_theta_full 0.996
_diffrn_measured_fraction_theta_max 0.973
_diffrn_measurement_details
;
List of Runs (angles in degrees, time in seconds):

  # Type    Start    End  Width  t~exp~   \w     \q     \k     \f   Frames
#--------------------------------------------------------------------------
  1  \w    -31.00  45.00   1.00    4.00    --   35.25 -57.00  60.00   76
  2  \w     22.00  82.00   1.00    4.00    --   35.25-125.00-150.00   60
  3  \w     -4.00  37.00   1.00    4.00    --   35.25 -77.00   0.00   41
  4  \w     20.00  99.00   1.00    4.00    --   35.25  57.00 -60.00   79
  5  \w     38.00  87.00   1.00    4.00    --   35.25-125.00  30.00   49
  6  \w     85.00 176.00   1.00    7.50    --  105.75  30.00 120.00   91
  7  \w     46.00  72.00   1.00    7.50    --  105.75 -77.00 -30.00   26
  8  \w     66.00 117.00   1.00    7.50    --  105.75 -61.00  30.00   51
  9  \w    105.00 168.00   1.00    7.50    --  105.75 111.00   0.00   63
 10  \w    120.00 162.00   1.00    7.50    --  105.75 111.00 -30.00   42
 11  \w     43.00 107.00   1.00    7.50    --  105.75-111.00   0.00   64
 12  \w     53.00 121.00   1.00    7.50    --  105.75 -61.00 -30.00   68
 13  \w     81.00 106.00   1.00    7.50    --  105.75 -77.00 -30.00   25
 14  \w     51.00 113.00   1.00    7.50    --  105.75 -30.00  60.00   62
;
_diffrn_measurement_device 'four-circle diffractometer'
_diffrn_measurement_device_type 'Xcalibur, Eos, Gemini'
_diffrn_measurement_method '\w scans'
_diffrn_orient_matrix_type 'CrysAlisPro convention (1999,Acta A55,543-557)'
_diffrn_orient_matrix_UB_11 0.0043433000
_diffrn_orient_matrix_UB_12 0.0587047000
_diffrn_orient_matrix_UB_13 -0.1030275000
_diffrn_orient_matrix_UB_21 0.1162877000
_diffrn_orient_matrix_UB_22 0.0217023000
_diffrn_orient_matrix_UB_23 0.0376058000
_diffrn_orient_matrix_UB_31 0.0343986000
_diffrn_orient_matrix_UB_32 -0.0813930000
_diffrn_orient_matrix_UB_33 -0.0642004000
_diffrn_radiation_monochromator graphite
_diffrn_radiation_probe x-ray
_diffrn_radiation_type 'Cu K\a'
_diffrn_radiation_wavelength 1.54184
_diffrn_reflns_av_R_equivalents 0.0272
_diffrn_reflns_av_unetI/netI 0.0396
_diffrn_reflns_Laue_measured_fraction_full 0.996
_diffrn_reflns_Laue_measured_fraction_max 0.973
_diffrn_reflns_limit_h_max 15
_diffrn_reflns_limit_h_min -15
_diffrn_reflns_limit_k_max 10
_diffrn_reflns_limit_k_min -17
_diffrn_reflns_limit_l_max 11
_diffrn_reflns_limit_l_min -14
_diffrn_reflns_number 8506
_diffrn_reflns_point_group_measured_fraction_full 0.996
_diffrn_reflns_point_group_measured_fraction_max 0.973
_diffrn_reflns_theta_full 67.684
_diffrn_reflns_theta_max 71.080
_diffrn_reflns_theta_min 3.482
_diffrn_source 'fine-focus sealed X-ray tube'
_diffrn_source_type 'Enhance (Cu) X-ray Source'
_exptl_absorpt_coefficient_mu 1.031
_exptl_absorpt_correction_T_max 1.00000
_exptl_absorpt_correction_T_min 0.57586
_exptl_absorpt_correction_type multi-scan
_exptl_absorpt_process_details
;
CrysAlisPro 1.171.42.99a (Rigaku Oxford Diffraction, 2023)
Empirical absorption correction using spherical harmonics,
implemented in SCALE3 ABSPACK scaling algorithm.
;
_exptl_crystal_colour colourless
_exptl_crystal_colour_primary colourless
_exptl_crystal_density_diffrn 1.122
_exptl_crystal_description block
_exptl_crystal_F_000 840
_exptl_crystal_size_max 0.12
_exptl_crystal_size_mid 0.1
_exptl_crystal_size_min 0.09
_refine_diff_density_max 0.340
_refine_diff_density_min -0.272
_refine_diff_density_rms 0.040
_refine_ls_extinction_coef 0.0025(4)
_refine_ls_extinction_expression Fc^*^=kFc[1+0.001xFc^2^\l^3^/sin(2\q)]^-1/4^
_refine_ls_extinction_method 'SHELXL-2019/2 (Sheldrick 2019)'
_refine_ls_goodness_of_fit_ref 1.043
_refine_ls_hydrogen_treatment constr
_refine_ls_matrix_type full
_refine_ls_number_parameters 260
_refine_ls_number_reflns 4379
_refine_ls_number_restraints 0
_refine_ls_restrained_S_all 1.043
_refine_ls_R_factor_all 0.0840
_refine_ls_R_factor_gt 0.0649
_refine_ls_shift/su_max 0.000
_refine_ls_shift/su_mean 0.000
_refine_ls_structure_factor_coef Fsqd
_refine_ls_weighting_details 'w=1/[\s^2^(Fo^2^)+(0.0904P)^2^+0.6547P] where P=(Fo^2^+2Fc^2^)/3'
_refine_ls_weighting_scheme calc
_refine_ls_wR_factor_gt 0.1766
_refine_ls_wR_factor_ref 0.1970
_reflns_Friedel_coverage 0.000
_reflns_number_gt 3194
_reflns_number_total 4379
_reflns_threshold_expression 'I > 2\s(I)'
_cod_data_source_file d6cc01180b2.cif
_cod_data_source_block exp_15047_auto
_cod_depositor_comments 'Adding full bibliography for 7135720--7135721.cif.'
_cod_database_code 7135720
_shelx_shelxl_version_number 2019/3
_shelx_space_group_comment
;
The symmetry employed for this shelxl refinement is uniquely defined
by the following loop, which should always be used as a source of
symmetry information in preference to the above space-group names.
They are only intended as comments.
;
_shelx_estimated_absorpt_t_max 0.913
_shelx_estimated_absorpt_t_min 0.886
_olex2_refinement_description
;
1. Fixed Uiso
 At 1.2 times of:
  All C(H) groups
 At 1.5 times of:
  All C(H,H,H) groups
2.a Ternary CH refined with riding coordinates:
 C11(H11), C14(H14), C17(H17)
2.b Aromatic/amide H refined with riding coordinates:
 C20(H20), C21(H21), C23(H23), C1(H1), C5(H5), C22(H22), C2(H2), C4(H4)
2.c Idealised Me refined as rotating group:
 C12(H12A,H12B,H12C), C13(H13A,H13B,H13C), C15(H15A,H15B,H15C), C18(H18A,H18B,
 H18C), C19(H19A,H19B,H19C), C16(H16A,H16B,H16C)
;
_olex2_submission_special_instructions 'No special instructions were received'
_oxdiff_exptl_absorpt_empirical_details
;
Empirical correction (ABSPACK) includes:
- Absorption correction using spherical harmonics
- Frame scaling
;
_oxdiff_exptl_absorpt_empirical_full_max 1.561
_oxdiff_exptl_absorpt_empirical_full_min 0.639

loop_
_space_group_symop_operation_xyz
'x, y, z'
'-x, y+1/2, -z+1/2'
'-x, -y, -z'
'x, -y-1/2, z-1/2'

loop_
_atom_site_label
_atom_site_type_symbol
_atom_site_fract_x
_atom_site_fract_y
_atom_site_fract_z
_atom_site_U_iso_or_equiv
_atom_site_adp_type
_atom_site_occupancy
_atom_site_site_symmetry_order
_atom_site_calc_flag
_atom_site_refinement_flags_posn
_atom_site_refinement_flags_adp
_atom_site_refinement_flags_occupancy
_atom_site_disorder_assembly
_atom_site_disorder_group
Si1 Si 0.18196(6) 0.62394(6) 0.16900(7) 0.0717(3) Uani 1 1 d . . . . .
N2 N 0.51771(16) 0.69963(14) 0.44671(16) 0.0577(5) Uani 1 1 d . . . . .
F1 F 0.20388(16) 0.34877(18) 0.7410(2) 0.1268(9) Uani 1 1 d . . . . .
N1 N 0.54282(18) 0.63035(15) 0.61075(17) 0.0652(6) Uani 1 1 d . . . . .
C8 C 0.4333(2) 0.64195(17) 0.4512(2) 0.0582(6) Uani 1 1 d . . . . .
C7 C 0.4516(2) 0.60073(17) 0.5534(2) 0.0583(6) Uani 1 1 d . . . . .
C6 C 0.3866(2) 0.53298(18) 0.6013(2) 0.0621(6) Uani 1 1 d . . . . .
C9 C 0.3531(2) 0.63703(18) 0.3622(2) 0.0621(6) Uani 1 1 d . . . . .
C24 C 0.5819(2) 0.69002(18) 0.5449(2) 0.0631(6) Uani 1 1 d . . . . .
C20 C 0.5400(2) 0.75714(19) 0.3651(2) 0.0657(7) Uani 1 1 d . . . . .
H20 H 0.494133 0.761843 0.298574 0.079 Uiso 1 1 calc R U . . .
C10 C 0.2856(2) 0.6349(2) 0.2850(2) 0.0701(7) Uani 1 1 d . . . . .
C21 C 0.6284(2) 0.8070(2) 0.3813(2) 0.0758(8) Uani 1 1 d . . . . .
H21 H 0.644636 0.847970 0.326223 0.091 Uiso 1 1 calc R U . . .
C23 C 0.6747(2) 0.7416(2) 0.5606(2) 0.0778(8) Uani 1 1 d . . . . .
H23 H 0.720899 0.736695 0.626777 0.093 Uiso 1 1 calc R U . . .
C1 C 0.2969(2) 0.4982(2) 0.5436(3) 0.0786(8) Uani 1 1 d . . . . .
H1 H 0.277157 0.516948 0.469831 0.094 Uiso 1 1 calc R U . . .
C5 C 0.4153(2) 0.5024(2) 0.7076(3) 0.0812(9) Uani 1 1 d . . . . .
H5 H 0.477736 0.524271 0.748218 0.097 Uiso 1 1 calc R U . . .
C22 C 0.6971(3) 0.7984(2) 0.4798(3) 0.0831(9) Uani 1 1 d . . . . .
H22 H 0.759766 0.832993 0.489664 0.100 Uiso 1 1 calc R U . . .
C3 C 0.2654(3) 0.4101(2) 0.6953(3) 0.0870(10) Uani 1 1 d . . . . .
C2 C 0.2352(3) 0.4366(2) 0.5910(3) 0.0857(9) Uani 1 1 d . . . . .
H2 H 0.172967 0.413546 0.551154 0.103 Uiso 1 1 calc R U . . .
C4 C 0.3542(3) 0.4403(3) 0.7549(3) 0.0987(11) Uani 1 1 d . . . . .
H4 H 0.373912 0.419289 0.827640 0.118 Uiso 1 1 calc R U . . .
C11 C 0.0898(3) 0.5353(3) 0.2112(3) 0.0972(11) Uani 1 1 d . . . . .
H11 H 0.029902 0.531102 0.151376 0.117 Uiso 1 1 calc R U . . .
C14 C 0.1106(3) 0.7338(3) 0.1539(4) 0.1217(15) Uani 1 1 d . . . . .
H14 H 0.083588 0.740495 0.227309 0.146 Uiso 1 1 calc R U . . .
C12 C 0.0433(3) 0.5595(4) 0.3170(5) 0.1369(18) Uani 1 1 d . . . . .
H12A H 0.098896 0.558258 0.379020 0.205 Uiso 1 1 calc R U . . .
H12B H -0.011680 0.516360 0.329976 0.205 Uiso 1 1 calc R U . . .
H12C H 0.012645 0.619424 0.309942 0.205 Uiso 1 1 calc R U . . .
C17 C 0.2476(3) 0.5839(4) 0.0484(3) 0.1284(17) Uani 1 1 d . . . . .
H17 H 0.270235 0.522882 0.074071 0.154 Uiso 1 1 calc R U . . .
C13 C 0.1399(4) 0.4430(3) 0.2238(5) 0.1360(17) Uani 1 1 d . . . . .
H13A H 0.166994 0.426023 0.154714 0.204 Uiso 1 1 calc R U . . .
H13B H 0.086882 0.399579 0.241350 0.204 Uiso 1 1 calc R U . . .
H13C H 0.197922 0.444178 0.283376 0.204 Uiso 1 1 calc R U . . .
C15 C 0.0087(4) 0.7306(4) 0.0754(5) 0.157(2) Uani 1 1 d . . . . .
H15A H 0.025341 0.717738 0.000541 0.235 Uiso 1 1 calc R U . . .
H15B H -0.027322 0.788254 0.076231 0.235 Uiso 1 1 calc R U . . .
H15C H -0.037304 0.683669 0.099102 0.235 Uiso 1 1 calc R U . . .
C18 C 0.1718(4) 0.5615(5) -0.0510(4) 0.171(3) Uani 1 1 d . . . . .
H18A H 0.106071 0.538712 -0.027148 0.256 Uiso 1 1 calc R U . . .
H18B H 0.203016 0.516000 -0.095008 0.256 Uiso 1 1 calc R U . . .
H18C H 0.156951 0.615285 -0.095720 0.256 Uiso 1 1 calc R U . . .
C19 C 0.3455(4) 0.6216(5) 0.0290(5) 0.178(3) Uani 1 1 d . . . . .
H19A H 0.335850 0.684846 0.010380 0.266 Uiso 1 1 calc R U . . .
H19B H 0.372957 0.590263 -0.032261 0.266 Uiso 1 1 calc R U . . .
H19C H 0.395598 0.615706 0.095448 0.266 Uiso 1 1 calc R U . . .
C16 C 0.1716(5) 0.8117(4) 0.1477(6) 0.189(3) Uani 1 1 d . . . . .
H16A H 0.231391 0.810231 0.205288 0.283 Uiso 1 1 calc R U . . .
H16B H 0.128039 0.864220 0.158168 0.283 Uiso 1 1 calc R U . . .
H16C H 0.197674 0.814909 0.075234 0.283 Uiso 1 1 calc R U . . .

loop_
_atom_site_aniso_label
_atom_site_aniso_U_11
_atom_site_aniso_U_22
_atom_site_aniso_U_33
_atom_site_aniso_U_23
_atom_site_aniso_U_13
_atom_site_aniso_U_12
Si1 0.0553(4) 0.0823(6) 0.0742(5) -0.0038(4) -0.0077(3) -0.0052(4)
N2 0.0598(12) 0.0617(12) 0.0515(10) -0.0036(9) 0.0054(9) -0.0016(9)
F1 0.0816(13) 0.1447(19) 0.157(2) 0.0815(17) 0.0261(13) -0.0043(12)
N1 0.0709(14) 0.0727(14) 0.0510(11) -0.0030(10) 0.0026(10) -0.0015(11)
C8 0.0550(13) 0.0673(15) 0.0530(13) -0.0060(11) 0.0091(10) -0.0018(11)
C7 0.0614(14) 0.0639(14) 0.0507(12) -0.0064(11) 0.0108(11) 0.0037(11)
C6 0.0625(15) 0.0647(15) 0.0615(14) -0.0013(11) 0.0180(12) 0.0112(12)
C9 0.0571(14) 0.0693(16) 0.0604(14) 0.0014(12) 0.0090(12) -0.0033(11)
C24 0.0680(16) 0.0669(15) 0.0531(13) -0.0083(11) 0.0005(12) -0.0023(12)
C20 0.0689(16) 0.0726(16) 0.0552(13) 0.0011(12) 0.0051(12) -0.0028(13)
C10 0.0581(15) 0.0861(19) 0.0649(16) 0.0060(13) 0.0014(13) -0.0093(13)
C21 0.0802(19) 0.0774(18) 0.0695(17) 0.0027(14) 0.0073(15) -0.0142(15)
C23 0.0772(19) 0.087(2) 0.0657(16) -0.0065(14) -0.0099(14) -0.0139(15)
C1 0.0774(19) 0.088(2) 0.0722(17) 0.0082(15) 0.0156(15) -0.0062(16)
C5 0.0731(18) 0.098(2) 0.0735(18) 0.0181(16) 0.0111(15) 0.0050(16)
C22 0.081(2) 0.081(2) 0.085(2) -0.0039(16) -0.0002(16) -0.0243(16)
C3 0.0684(18) 0.093(2) 0.105(2) 0.0380(19) 0.0316(18) 0.0119(16)
C2 0.0694(18) 0.091(2) 0.098(2) 0.0148(18) 0.0170(17) -0.0036(16)
C4 0.086(2) 0.119(3) 0.093(2) 0.045(2) 0.0187(19) 0.007(2)
C11 0.0638(18) 0.098(2) 0.126(3) -0.003(2) -0.0080(19) -0.0105(17)
C14 0.111(3) 0.089(3) 0.154(4) 0.016(3) -0.035(3) 0.001(2)
C12 0.083(3) 0.145(4) 0.191(5) 0.026(4) 0.058(3) 0.006(3)
C17 0.092(3) 0.207(5) 0.086(3) -0.032(3) 0.007(2) -0.030(3)
C13 0.148(4) 0.081(3) 0.179(5) -0.001(3) 0.020(4) -0.011(3)
C15 0.122(4) 0.143(4) 0.189(5) 0.010(4) -0.055(4) 0.042(3)
C18 0.143(4) 0.263(8) 0.100(3) -0.063(4) -0.016(3) 0.012(5)
C19 0.145(5) 0.261(8) 0.139(4) -0.056(5) 0.069(4) -0.078(5)
C16 0.155(5) 0.100(4) 0.301(9) 0.036(5) -0.022(6) -0.014(3)

loop_
_atom_type_symbol
_atom_type_description
_atom_type_scat_dispersion_real
_atom_type_scat_dispersion_imag
_atom_type_scat_source
C C 0.0181 0.0091 'International Tables Vol C Tables 4.2.6.8 and 6.1.1.4'
H H 0.0000 0.0000 'International Tables Vol C Tables 4.2.6.8 and 6.1.1.4'
F F 0.0727 0.0534 'International Tables Vol C Tables 4.2.6.8 and 6.1.1.4'
N N 0.0311 0.0180 'International Tables Vol C Tables 4.2.6.8 and 6.1.1.4'
Si Si 0.2541 0.3302 'International Tables Vol C Tables 4.2.6.8 and 6.1.1.4'

loop_
_geom_angle_atom_site_label_1
_geom_angle_atom_site_label_2
_geom_angle_atom_site_label_3
_geom_angle
_geom_angle_site_symmetry_1
_geom_angle_site_symmetry_3
_geom_angle_publ_flag
C10 Si1 C11 105.73(15) . . ?
C10 Si1 C14 107.32(17) . . ?
C10 Si1 C17 106.75(16) . . ?
C14 Si1 C11 109.50(19) . . ?
C17 Si1 C11 109.6(2) . . ?
C17 Si1 C14 117.2(3) . . ?
C24 N2 C8 106.8(2) . . ?
C20 N2 C8 130.2(2) . . ?
C20 N2 C24 123.0(2) . . ?
C24 N1 C7 105.3(2) . . ?
N2 C8 C7 105.0(2) . . ?
N2 C8 C9 120.2(2) . . ?
C7 C8 C9 134.8(2) . . ?
N1 C7 C8 111.4(2) . . ?
N1 C7 C6 120.5(2) . . ?
C8 C7 C6 128.1(2) . . ?
C1 C6 C7 122.0(2) . . ?
C1 C6 C5 118.2(3) . . ?
C5 C6 C7 119.8(3) . . ?
C10 C9 C8 178.2(3) . . ?
N2 C24 C23 118.0(2) . . ?
N1 C24 N2 111.5(2) . . ?
N1 C24 C23 130.6(3) . . ?
N2 C20 H20 120.7 . . ?
C21 C20 N2 118.6(3) . . ?
C21 C20 H20 120.7 . . ?
C9 C10 Si1 176.3(3) . . ?
C20 C21 H21 119.9 . . ?
C20 C21 C22 120.3(3) . . ?
C22 C21 H21 119.9 . . ?
C24 C23 H23 120.4 . . ?
C22 C23 C24 119.2(3) . . ?
C22 C23 H23 120.4 . . ?
C6 C1 H1 119.4 . . ?
C6 C1 C2 121.2(3) . . ?
C2 C1 H1 119.4 . . ?
C6 C5 H5 119.6 . . ?
C4 C5 C6 120.7(3) . . ?
C4 C5 H5 119.6 . . ?
C21 C22 H22 119.5 . . ?
C23 C22 C21 121.0(3) . . ?
C23 C22 H22 119.5 . . ?
C2 C3 F1 117.7(3) . . ?
C2 C3 C4 122.9(3) . . ?
C4 C3 F1 119.3(3) . . ?
C1 C2 H2 120.8 . . ?
C3 C2 C1 118.4(3) . . ?
C3 C2 H2 120.8 . . ?
C5 C4 H4 120.7 . . ?
C3 C4 C5 118.6(3) . . ?
C3 C4 H4 120.7 . . ?
Si1 C11 H11 107.2 . . ?
C12 C11 Si1 112.2(3) . . ?
C12 C11 H11 107.2 . . ?
C12 C11 C13 109.2(4) . . ?
C13 C11 Si1 113.6(3) . . ?
C13 C11 H11 107.2 . . ?
Si1 C14 H14 102.2 . . ?
C15 C14 Si1 113.8(3) . . ?
C15 C14 H14 102.2 . . ?
C16 C14 Si1 117.8(4) . . ?
C16 C14 H14 102.2 . . ?
C16 C14 C15 115.4(4) . . ?
C11 C12 H12A 109.5 . . ?
C11 C12 H12B 109.5 . . ?
C11 C12 H12C 109.5 . . ?
H12A C12 H12B 109.5 . . ?
H12A C12 H12C 109.5 . . ?
H12B C12 H12C 109.5 . . ?
Si1 C17 H17 100.8 . . ?
C18 C17 Si1 113.7(3) . . ?
C18 C17 H17 100.8 . . ?
C19 C17 Si1 119.0(4) . . ?
C19 C17 H17 100.8 . . ?
C19 C17 C18 117.1(4) . . ?
C11 C13 H13A 109.5 . . ?
C11 C13 H13B 109.5 . . ?
C11 C13 H13C 109.5 . . ?
H13A C13 H13B 109.5 . . ?
H13A C13 H13C 109.5 . . ?
H13B C13 H13C 109.5 . . ?
C14 C15 H15A 109.5 . . ?
C14 C15 H15B 109.5 . . ?
C14 C15 H15C 109.5 . . ?
H15A C15 H15B 109.5 . . ?
H15A C15 H15C 109.5 . . ?
H15B C15 H15C 109.5 . . ?
C17 C18 H18A 109.5 . . ?
C17 C18 H18B 109.5 . . ?
C17 C18 H18C 109.5 . . ?
H18A C18 H18B 109.5 . . ?
H18A C18 H18C 109.5 . . ?
H18B C18 H18C 109.5 . . ?
C17 C19 H19A 109.5 . . ?
C17 C19 H19B 109.5 . . ?
C17 C19 H19C 109.5 . . ?
H19A C19 H19B 109.5 . . ?
H19A C19 H19C 109.5 . . ?
H19B C19 H19C 109.5 . . ?
C14 C16 H16A 109.5 . . ?
C14 C16 H16B 109.5 . . ?
C14 C16 H16C 109.5 . . ?
H16A C16 H16B 109.5 . . ?
H16A C16 H16C 109.5 . . ?
H16B C16 H16C 109.5 . . ?

loop_
_geom_bond_atom_site_label_1
_geom_bond_atom_site_label_2
_geom_bond_distance
_geom_bond_site_symmetry_2
_geom_bond_publ_flag
Si1 C10 1.836(3) . ?
Si1 C11 1.884(4) . ?
Si1 C14 1.881(4) . ?
Si1 C17 1.871(4) . ?
N2 C8 1.388(3) . ?
N2 C24 1.383(3) . ?
N2 C20 1.371(3) . ?
F1 C3 1.368(4) . ?
N1 C7 1.366(3) . ?
N1 C24 1.336(3) . ?
C8 C7 1.389(3) . ?
C8 C9 1.411(4) . ?
C7 C6 1.473(4) . ?
C6 C1 1.380(4) . ?
C6 C5 1.387(4) . ?
C9 C10 1.206(4) . ?
C24 C23 1.410(4) . ?
C20 H20 0.9500 . ?
C20 C21 1.351(4) . ?
C21 H21 0.9500 . ?
C21 C22 1.414(4) . ?
C23 H23 0.9500 . ?
C23 C22 1.357(4) . ?
C1 H1 0.9500 . ?
C1 C2 1.382(4) . ?
C5 H5 0.9500 . ?
C5 C4 1.381(5) . ?
C22 H22 0.9500 . ?
C3 C2 1.350(5) . ?
C3 C4 1.356(5) . ?
C2 H2 0.9500 . ?
C4 H4 0.9500 . ?
C11 H11 1.0000 . ?
C11 C12 1.524(6) . ?
C11 C13 1.524(6) . ?
C14 H14 1.0000 . ?
C14 C15 1.530(6) . ?
C14 C16 1.412(6) . ?
C12 H12A 0.9800 . ?
C12 H12B 0.9800 . ?
C12 H12C 0.9800 . ?
C17 H17 1.0000 . ?
C17 C18 1.505(6) . ?
C17 C19 1.416(6) . ?
C13 H13A 0.9800 . ?
C13 H13B 0.9800 . ?
C13 H13C 0.9800 . ?
C15 H15A 0.9800 . ?
C15 H15B 0.9800 . ?
C15 H15C 0.9800 . ?
C18 H18A 0.9800 . ?
C18 H18B 0.9800 . ?
C18 H18C 0.9800 . ?
C19 H19A 0.9800 . ?
C19 H19B 0.9800 . ?
C19 H19C 0.9800 . ?
C16 H16A 0.9800 . ?
C16 H16B 0.9800 . ?
C16 H16C 0.9800 . ?

loop_
_geom_torsion_atom_site_label_1
_geom_torsion_atom_site_label_2
_geom_torsion_atom_site_label_3
_geom_torsion_atom_site_label_4
_geom_torsion
_geom_torsion_site_symmetry_1
_geom_torsion_site_symmetry_2
_geom_torsion_site_symmetry_3
_geom_torsion_site_symmetry_4
_geom_torsion_publ_flag
N2 C8 C7 N1 -0.2(3) . . . . ?
N2 C8 C7 C6 -179.9(2) . . . . ?
N2 C24 C23 C22 0.3(4) . . . . ?
N2 C20 C21 C22 1.0(4) . . . . ?
F1 C3 C2 C1 -179.6(3) . . . . ?
F1 C3 C4 C5 -179.9(3) . . . . ?
N1 C7 C6 C1 -176.6(2) . . . . ?
N1 C7 C6 C5 3.3(4) . . . . ?
N1 C24 C23 C22 -179.9(3) . . . . ?
C8 N2 C24 N1 -0.3(3) . . . . ?
C8 N2 C24 C23 179.5(2) . . . . ?
C8 N2 C20 C21 179.8(3) . . . . ?
C8 C7 C6 C1 3.1(4) . . . . ?
C8 C7 C6 C5 -177.0(3) . . . . ?
C7 N1 C24 N2 0.2(3) . . . . ?
C7 N1 C24 C23 -179.6(3) . . . . ?
C7 C6 C1 C2 -178.1(3) . . . . ?
C7 C6 C5 C4 178.5(3) . . . . ?
C6 C1 C2 C3 -0.9(5) . . . . ?
C6 C5 C4 C3 -0.1(5) . . . . ?
C9 C8 C7 N1 -179.3(3) . . . . ?
C9 C8 C7 C6 0.9(5) . . . . ?
C24 N2 C8 C7 0.3(3) . . . . ?
C24 N2 C8 C9 179.6(2) . . . . ?
C24 N2 C20 C21 -0.2(4) . . . . ?
C24 N1 C7 C8 0.0(3) . . . . ?
C24 N1 C7 C6 179.7(2) . . . . ?
C24 C23 C22 C21 0.6(5) . . . . ?
C20 N2 C8 C7 -179.7(2) . . . . ?
C20 N2 C8 C9 -0.4(4) . . . . ?
C20 N2 C24 N1 179.7(2) . . . . ?
C20 N2 C24 C23 -0.4(4) . . . . ?
C20 C21 C22 C23 -1.2(5) . . . . ?
C10 Si1 C11 C12 58.8(3) . . . . ?
C10 Si1 C11 C13 -65.6(3) . . . . ?
C10 Si1 C14 C15 -168.9(4) . . . . ?
C10 Si1 C14 C16 51.5(5) . . . . ?
C10 Si1 C17 C18 173.6(4) . . . . ?
C10 Si1 C17 C19 -42.1(6) . . . . ?
C1 C6 C5 C4 -1.5(5) . . . . ?
C5 C6 C1 C2 2.0(4) . . . . ?
C2 C3 C4 C5 1.3(6) . . . . ?
C4 C3 C2 C1 -0.9(6) . . . . ?
C11 Si1 C14 C15 -54.6(5) . . . . ?
C11 Si1 C14 C16 165.8(5) . . . . ?
C11 Si1 C17 C18 59.5(5) . . . . ?
C11 Si1 C17 C19 -156.2(5) . . . . ?
C14 Si1 C11 C12 -56.5(3) . . . . ?
C14 Si1 C11 C13 179.0(3) . . . . ?
C14 Si1 C17 C18 -66.1(5) . . . . ?
C14 Si1 C17 C19 78.2(6) . . . . ?
C17 Si1 C11 C12 173.5(3) . . . . ?
C17 Si1 C11 C13 49.1(4) . . . . ?
C17 Si1 C14 C15 71.1(5) . . . . ?
C17 Si1 C14 C16 -68.6(5) . . . . ?
